data_7239069
loop_
_publ_author_name
'Yang, Xiong-Bo'
'Zhou, Li'
'Huang, Long-Biao'
'Xu, Jia-Ju'
'Zhou, Ye'
'Han, Su-Ting'
'Xu, Zong-Xiang'
'Lau, Victor C. Y.'
'Hon-Wah Lam, Micheal'
'Wong, Wai-Yeung'
'Roy, V. A. L.'

_publ_section_title
;
 Importance of alkyl chain-length on the self-assembly of new Ni(qdt)2
 complexes and charge transport properties
;
_journal_issue 30
_journal_name_full 'RSC Advances'
_journal_page_first 12075
_journal_paper_doi 10.1039/c3ra41633j
_journal_volume 3
_journal_year 2013
_chemical_formula_moiety 'C16 H8 N4 Ni S4, 2(C15 H19 N2), 2(H2 O)'
_chemical_formula_sum 'C46 H50 N8 Ni O2 S4'
_chemical_formula_weight 933.89
_space_group_IT_number 2
_space_group_name_Hall '-P 1'
_space_group_name_H-M_alt 'P -1'
_symmetry_cell_setting triclinic
_symmetry_Int_Tables_number 2
_symmetry_space_group_name_Hall '-P 1'
_symmetry_space_group_name_H-M 'P -1'
_atom_sites_solution_hydrogens geom
_atom_sites_solution_primary direct
_atom_sites_solution_secondary difmap
_audit_creation_method SHELXL-97
_cell_angle_alpha 92.215(2)
_cell_angle_beta 102.812(2)
_cell_angle_gamma 105.961(2)
_cell_formula_units_Z 1
_cell_length_a 8.1895(2)
_cell_length_b 8.5987(3)
_cell_length_c 16.7988(5)
_cell_measurement_reflns_used 5563
_cell_measurement_temperature 100(2)
_cell_measurement_theta_max 66.55
_cell_measurement_theta_min 5.77
_cell_volume 1102.75(6)
_computing_cell_refinement 'SMART (Bruker, 1999)'
_computing_data_collection 'SMART (Bruker, 1998)'
_computing_data_reduction SAINT
_computing_structure_refinement 'SHELXL-97 (Sheldrick, 2008)'
_computing_structure_solution 'SHELXS-97 (Sheldrick, 2008)'
_diffrn_ambient_temperature 100(2)
_diffrn_measured_fraction_theta_full 0.819
_diffrn_measured_fraction_theta_max 0.819
_diffrn_measurement_device_type '\w and \f scans'
_diffrn_measurement_method 'BRUKER APEX DUO'
_diffrn_radiation_monochromator graphite
_diffrn_radiation_source 'fine-focus sealed tube'
_diffrn_radiation_type CuK\a
_diffrn_radiation_wavelength 1.54178
_diffrn_reflns_av_R_equivalents 0.0258
_diffrn_reflns_av_sigmaI/netI 0.0392
_diffrn_reflns_limit_h_max 9
_diffrn_reflns_limit_h_min -9
_diffrn_reflns_limit_k_max 10
_diffrn_reflns_limit_k_min -10
_diffrn_reflns_limit_l_max 19
_diffrn_reflns_limit_l_min -19
_diffrn_reflns_number 5563
_diffrn_reflns_theta_full 66.55
_diffrn_reflns_theta_max 66.55
_diffrn_reflns_theta_min 5.77
_diffrn_standards_number 0
_exptl_absorpt_coefficient_mu 2.793
_exptl_absorpt_correction_T_max 0.6958
_exptl_absorpt_correction_T_min 0.5085
_exptl_absorpt_correction_type multi-scan
_exptl_absorpt_process_details 'SADABS (Sheldrick, 2008)'
_exptl_crystal_colour red
_exptl_crystal_density_diffrn 1.406
_exptl_crystal_density_method 'not measured'
_exptl_crystal_description block
_exptl_crystal_F_000 490
_exptl_crystal_size_max 0.30
_exptl_crystal_size_mid 0.24
_exptl_crystal_size_min 0.22
_refine_diff_density_max 0.525
_refine_diff_density_min -0.323
_refine_diff_density_rms 0.064
_refine_ls_extinction_method none
_refine_ls_goodness_of_fit_ref 1.050
_refine_ls_hydrogen_treatment mixed
_refine_ls_matrix_type full
_refine_ls_number_parameters 331
_refine_ls_number_reflns 3173
_refine_ls_number_restraints 9
_refine_ls_restrained_S_all 1.058
_refine_ls_R_factor_all 0.0435
_refine_ls_R_factor_gt 0.0420
_refine_ls_shift/su_max 0.000
_refine_ls_shift/su_mean 0.000
_refine_ls_structure_factor_coef Fsqd
_refine_ls_weighting_details 'calc w=1/[\s^2^(Fo^2^)+(0.0760P)^2^+0.7173P] where P=(Fo^2^+2Fc^2^)/3'
_refine_ls_weighting_scheme calc
_refine_ls_wR_factor_gt 0.1202
_refine_ls_wR_factor_ref 0.1217
_reflns_number_gt 2983
_reflns_number_total 3173
_reflns_threshold_expression I>2\s(I)
_cod_data_source_file c3ra41633j.txt
_cod_data_source_block cu_wong0031wy_shelxl
_cod_database_code 7239069

loop_
_symmetry_equiv_pos_as_xyz
'x, y, z'
'-x, -y, -z'

loop_
_atom_site_label
_atom_site_type_symbol
_atom_site_fract_x
_atom_site_fract_y
_atom_site_fract_z
_atom_site_U_iso_or_equiv
_atom_site_adp_type
_atom_site_occupancy
_atom_site_symmetry_multiplicity
_atom_site_calc_flag
_atom_site_refinement_flags
_atom_site_disorder_assembly
_atom_site_disorder_group
Ni1 Ni 0.5000 0.5000 0.0000 0.02057(19) Uani 1 2 d S . .
S1 S 0.36070(7) 0.53407(8) 0.09221(4) 0.0275(2) Uani 1 1 d . . .
S2 S 0.73552(7) 0.51001(7) 0.09298(4) 0.0255(2) Uani 1 1 d . . .
O1 O 0.1679(3) 0.7119(2) 0.24697(15) 0.0415(5) Uani 1 1 d . . .
H1 H 0.245(5) 0.651(5) 0.251(2) 0.056(10) Uiso 1 1 d . . .
H2 H 0.078(5) 0.650(4) 0.253(2) 0.048(10) Uiso 1 1 d . . .
N1 N 0.8072(3) 0.5688(2) 0.25464(13) 0.0252(5) Uani 1 1 d . . .
N2 N 0.4665(3) 0.5829(3) 0.25459(14) 0.0271(5) Uani 1 1 d . . .
N4 N -0.0959(4) 0.8309(3) -0.32823(16) 0.0407(6) Uani 1 1 d . . .
C1 C 0.5115(3) 0.5551(3) 0.18572(16) 0.0232(5) Uani 1 1 d . . .
C2 C 0.6861(3) 0.5470(3) 0.18655(15) 0.0218(5) Uani 1 1 d . . .
C3 C 0.5914(3) 0.6043(3) 0.32635(16) 0.0257(6) Uani 1 1 d . . .
C4 C 0.7636(3) 0.5992(3) 0.32737(16) 0.0263(6) Uani 1 1 d . . .
C5 C 0.8883(4) 0.6254(4) 0.40176(18) 0.0353(6) Uani 1 1 d . . .
H5 H 1.0032 0.6208 0.4025 0.042 Uiso 1 1 calc R . .
C6 C 0.8462(4) 0.6580(4) 0.47404(19) 0.0416(7) Uani 1 1 d . . .
H6 H 0.9322 0.6769 0.5245 0.050 Uiso 1 1 calc R . .
C7 C 0.6763(4) 0.6633(4) 0.47350(19) 0.0405(7) Uani 1 1 d . . .
H7 H 0.6480 0.6858 0.5237 0.049 Uiso 1 1 calc R . .
C8 C 0.5516(4) 0.6365(4) 0.40178(18) 0.0366(7) Uani 1 1 d . . .
H8 H 0.4369 0.6396 0.4024 0.044 Uiso 1 1 calc R . .
C9 C 0.3519(4) 1.0978(3) 0.0436(2) 0.0413(7) Uani 1 1 d . A .
H9 H 0.4447 1.1946 0.0641 0.050 Uiso 1 1 calc R . .
C10 C 0.2820(4) 1.0654(3) -0.03819(18) 0.0318(6) Uani 1 1 d . . .
H10 H 0.3263 1.1391 -0.0743 0.038 Uiso 1 1 calc R . .
C11 C 0.1439(3) 0.9231(3) -0.07019(17) 0.0266(6) Uani 1 1 d . . .
C12 C 0.0900(3) 0.8173(3) -0.01344(17) 0.0280(6) Uani 1 1 d . . .
H12 H -0.0006 0.7183 -0.0323 0.034 Uiso 1 1 calc R . .
C13 C 0.1653(4) 0.8542(3) 0.06797(19) 0.0338(6) Uani 1 1 d . A .
H13 H 0.1283 0.7799 0.1053 0.041 Uiso 1 1 calc R . .
N3 N 0.2928(3) 0.9957(3) 0.09683(16) 0.0414(6) Uani 1 1 d D . .
C14 C 0.3547(5) 1.0509(6) 0.1871(3) 0.0257(12) Uani 0.634(8) 1 d PD A 1
H14A H 0.2701 0.9892 0.2167 0.031 Uiso 0.634(8) 1 calc PR A 1
H14B H 0.3661 1.1681 0.1971 0.031 Uiso 0.634(8) 1 calc PR A 1
C15 C 0.5314(7) 1.0206(8) 0.2170(4) 0.0491(17) Uani 0.634(8) 1 d PD A 1
H15A H 0.6233 1.1070 0.2016 0.059 Uiso 0.634(8) 1 calc PR A 1
H15B H 0.5292 0.9148 0.1906 0.059 Uiso 0.634(8) 1 calc PR A 1
C16 C 0.5757(9) 1.0193(8) 0.3152(6) 0.083(3) Uani 0.634(8) 1 d PD A 1
H16A H 0.4743 0.9493 0.3323 0.100 Uiso 0.634(8) 1 calc PR A 1
H16B H 0.6775 0.9775 0.3339 0.100 Uiso 0.634(8) 1 calc PR A 1
C17 C 0.6145(13) 1.1839(9) 0.3491(6) 0.097(3) Uani 0.634(8) 1 d PD A 1
H17A H 0.5125 1.2256 0.3310 0.117 Uiso 0.634(8) 1 calc PR A 1
H17B H 0.7156 1.2543 0.3318 0.117 Uiso 0.634(8) 1 calc PR A 1
C18 C 0.6608(13) 1.1798(13) 0.4486(5) 0.063(3) Uani 0.634(8) 1 d PD A 1
H18A H 0.5603 1.1869 0.4696 0.094 Uiso 0.634(8) 1 calc PR A 1
H18B H 0.7626 1.2721 0.4741 0.094 Uiso 0.634(8) 1 calc PR A 1
H18C H 0.6871 1.0779 0.4618 0.094 Uiso 0.634(8) 1 calc PR A 1
C14' C 0.420(2) 0.9912(15) 0.1796(7) 0.072(4) Uani 0.366(8) 1 d PD A 2
H14C H 0.3637 0.9020 0.2091 0.086 Uiso 0.366(8) 1 calc PR A 2
H14D H 0.5276 0.9718 0.1698 0.086 Uiso 0.366(8) 1 calc PR A 2
C15' C 0.462(3) 1.1456(18) 0.2280(9) 0.146(10) Uani 0.366(8) 1 d PD A 2
H15C H 0.3615 1.1545 0.2497 0.175 Uiso 0.366(8) 1 calc PR A 2
H15D H 0.4932 1.2367 0.1946 0.175 Uiso 0.366(8) 1 calc PR A 2
C16' C 0.6303(10) 1.1481(11) 0.3035(6) 0.037(2) Uani 0.366(8) 1 d PD A 2
H16C H 0.7022 1.0834 0.2866 0.045 Uiso 0.366(8) 1 calc PR A 2
H16D H 0.7050 1.2606 0.3234 0.045 Uiso 0.366(8) 1 calc PR A 2
C17' C 0.5410(12) 1.0708(12) 0.3682(5) 0.043(3) Uani 0.366(8) 1 d PD A 2
H17C H 0.4960 0.9512 0.3549 0.052 Uiso 0.366(8) 1 calc PR A 2
H17D H 0.4420 1.1136 0.3716 0.052 Uiso 0.366(8) 1 calc PR A 2
C18' C 0.688(3) 1.117(2) 0.4535(10) 0.093(8) Uani 0.366(8) 1 d PD A 2
H18D H 0.7053 1.2303 0.4743 0.140 Uiso 0.366(8) 1 calc PR A 2
H18E H 0.7985 1.1057 0.4445 0.140 Uiso 0.366(8) 1 calc PR A 2
H18F H 0.6502 1.0449 0.4937 0.140 Uiso 0.366(8) 1 calc PR A 2
C19 C 0.0614(3) 0.8905(3) -0.15857(17) 0.0272(6) Uani 1 1 d . . .
C20 C 0.0616(4) 1.0171(3) -0.20858(18) 0.0348(7) Uani 1 1 d . . .
H20 H 0.1160 1.1268 -0.1856 0.042 Uiso 1 1 calc R . .
C21 C -0.0167(4) 0.9823(3) -0.29056(19) 0.0378(7) Uani 1 1 d . . .
H21 H -0.0151 1.0707 -0.3229 0.045 Uiso 1 1 calc R . .
C22 C -0.0937(4) 0.7105(3) -0.28006(19) 0.0401(7) Uani 1 1 d . . .
H22 H -0.1467 0.6020 -0.3052 0.048 Uiso 1 1 calc R . .
C23 C -0.0205(4) 0.7324(3) -0.19699(18) 0.0321(6) Uani 1 1 d . . .
H23 H -0.0255 0.6415 -0.1662 0.038 Uiso 1 1 calc R . .

loop_
_atom_site_aniso_label
_atom_site_aniso_U_11
_atom_site_aniso_U_22
_atom_site_aniso_U_33
_atom_site_aniso_U_23
_atom_site_aniso_U_13
_atom_site_aniso_U_12
Ni1 0.0162(3) 0.0241(3) 0.0200(4) 0.0013(2) 0.0023(3) 0.0054(2)
S1 0.0176(3) 0.0418(4) 0.0227(4) 0.0000(3) 0.0024(3) 0.0105(3)
S2 0.0181(3) 0.0374(3) 0.0213(4) 0.0016(3) 0.0024(3) 0.0104(2)
O1 0.0262(10) 0.0369(10) 0.0646(17) 0.0090(10) 0.0158(11) 0.0099(9)
N1 0.0209(10) 0.0301(10) 0.0222(13) 0.0034(9) 0.0019(11) 0.0062(8)
N2 0.0236(11) 0.0324(10) 0.0248(13) 0.0014(9) 0.0052(11) 0.0080(9)
N4 0.0474(15) 0.0428(13) 0.0292(16) 0.0045(12) 0.0055(13) 0.0113(11)
C1 0.0217(12) 0.0205(10) 0.0247(15) 0.0020(10) 0.0044(12) 0.0030(9)
C2 0.0208(12) 0.0202(10) 0.0225(15) 0.0027(10) 0.0039(12) 0.0041(9)
C3 0.0245(12) 0.0275(11) 0.0215(15) 0.0025(11) 0.0014(13) 0.0048(10)
C4 0.0258(13) 0.0282(11) 0.0238(16) 0.0049(11) 0.0064(13) 0.0056(10)
C5 0.0258(13) 0.0508(16) 0.0252(17) 0.0047(13) -0.0005(14) 0.0097(12)
C6 0.0365(16) 0.0612(18) 0.0208(17) 0.0031(15) 0.0000(15) 0.0095(14)
C7 0.0410(17) 0.0566(17) 0.0199(17) 0.0005(14) 0.0052(15) 0.0099(13)
C8 0.0320(15) 0.0495(15) 0.0303(18) 0.0051(13) 0.0111(15) 0.0122(12)
C9 0.0414(16) 0.0304(13) 0.043(2) 0.0064(13) 0.0062(16) -0.0014(12)
C10 0.0341(14) 0.0255(11) 0.0318(18) 0.0053(12) 0.0050(14) 0.0041(10)
C11 0.0233(12) 0.0242(11) 0.0339(17) 0.0033(11) 0.0067(13) 0.0097(9)
C12 0.0242(12) 0.0239(11) 0.0349(18) 0.0030(11) 0.0057(13) 0.0063(9)
C13 0.0341(14) 0.0299(12) 0.0321(19) 0.0069(12) 0.0061(15) 0.0018(11)
N3 0.0414(14) 0.0410(13) 0.0286(16) 0.0036(11) 0.0015(13) -0.0040(11)
C14 0.022(2) 0.029(2) 0.028(3) -0.002(2) 0.007(2) 0.0105(18)
C15 0.026(3) 0.095(4) 0.027(4) -0.011(3) 0.002(3) 0.027(3)
C16 0.054(4) 0.068(5) 0.126(9) 0.026(5) 0.016(5) 0.017(3)
C17 0.124(8) 0.062(5) 0.133(9) 0.019(5) 0.083(8) 0.028(5)
C18 0.048(4) 0.092(7) 0.037(5) -0.015(5) -0.004(4) 0.015(4)
C14' 0.083(12) 0.060(7) 0.061(10) 0.010(7) 0.013(9) 0.006(7)
C15' 0.26(3) 0.091(12) 0.081(14) 0.039(11) 0.023(17) 0.059(17)
C16' 0.022(4) 0.044(5) 0.036(6) -0.008(4) 0.012(4) -0.007(3)
C17' 0.037(5) 0.057(5) 0.014(5) -0.011(4) 0.005(4) -0.019(4)
C18' 0.117(18) 0.088(13) 0.047(9) 0.022(9) 0.003(10) -0.005(10)
C19 0.0231(12) 0.0281(12) 0.0308(17) 0.0038(11) 0.0057(13) 0.0088(10)
C20 0.0380(15) 0.0279(12) 0.0379(19) 0.0072(12) 0.0088(15) 0.0086(11)
C21 0.0443(16) 0.0371(14) 0.0321(18) 0.0112(13) 0.0061(15) 0.0131(12)
C22 0.0462(17) 0.0332(13) 0.036(2) 0.0017(13) 0.0058(16) 0.0072(12)
C23 0.0330(14) 0.0282(12) 0.0327(18) 0.0044(12) 0.0047(14) 0.0076(10)

loop_
_atom_type_symbol
_atom_type_description
_atom_type_scat_dispersion_real
_atom_type_scat_dispersion_imag
_atom_type_scat_source
C C 0.0181 0.0091 'International Tables Vol C Tables 4.2.6.8 and 6.1.1.4'
N N 0.0311 0.0180 'International Tables Vol C Tables 4.2.6.8 and 6.1.1.4'
O O 0.0492 0.0322 'International Tables Vol C Tables 4.2.6.8 and 6.1.1.4'
S S 0.3331 0.5567 'International Tables Vol C Tables 4.2.6.8 and 6.1.1.4'
Ni Ni -3.0029 0.5091 'International Tables Vol C Tables 4.2.6.8 and 6.1.1.4'
H H 0.0000 0.0000 'International Tables Vol C Tables 4.2.6.8 and 6.1.1.4'

loop_
_geom_angle_atom_site_label_1
_geom_angle_atom_site_label_2
_geom_angle_atom_site_label_3
_geom_angle
_geom_angle_site_symmetry_1
_geom_angle_site_symmetry_3
S1 Ni1 S1 180.000(1) . 2_665
S1 Ni1 S2 87.89(2) . 2_665
S1 Ni1 S2 92.11(2) 2_665 2_665
S1 Ni1 S2 92.11(2) . .
S1 Ni1 S2 87.89(2) 2_665 .
S2 Ni1 S2 180.00(4) 2_665 .
C1 S1 Ni1 105.04(8) . .
C2 S2 Ni1 105.05(8) . .
H1 O1 H2 105(3) . .
C2 N1 C4 117.8(2) . .
C1 N2 C3 117.4(2) . .
C22 N4 C21 115.7(3) . .
N2 C1 C2 121.2(2) . .
N2 C1 S1 119.53(18) . .
C2 C1 S1 119.26(18) . .
N1 C2 C1 122.1(2) . .
N1 C2 S2 119.47(17) . .
C1 C2 S2 118.46(19) . .
N2 C3 C8 119.9(2) . .
N2 C3 C4 121.6(2) . .
C8 C3 C4 118.4(3) . .
N1 C4 C5 120.2(2) . .
N1 C4 C3 119.9(2) . .
C5 C4 C3 119.9(2) . .
C6 C5 C4 120.4(3) . .
C6 C5 H5 119.8 . .
C4 C5 H5 119.8 . .
C5 C6 C7 120.1(3) . .
C5 C6 H6 120.0 . .
C7 C6 H6 120.0 . .
C8 C7 C6 120.7(3) . .
C8 C7 H7 119.7 . .
C6 C7 H7 119.7 . .
C7 C8 C3 120.6(3) . .
C7 C8 H8 119.7 . .
C3 C8 H8 119.7 . .
N3 C9 C10 121.5(3) . .
N3 C9 H9 119.3 . .
C10 C9 H9 119.3 . .
C9 C10 C11 120.4(2) . .
C9 C10 H10 119.8 . .
C11 C10 H10 119.8 . .
C12 C11 C10 116.5(3) . .
C12 C11 C19 122.6(2) . .
C10 C11 C19 120.9(2) . .
C13 C12 C11 120.9(2) . .
C13 C12 H12 119.5 . .
C11 C12 H12 119.5 . .
N3 C13 C12 120.9(2) . .
N3 C13 H13 119.6 . .
C12 C13 H13 119.6 . .
C9 N3 C13 119.7(3) . .
C9 N3 C14 118.8(3) . .
C13 N3 C14 121.1(3) . .
C9 N3 C14' 118.9(5) . .
C13 N3 C14' 114.7(5) . .
C14 N3 C14' 32.7(6) . .
N3 C14 C15 107.4(4) . .
N3 C14 H14A 110.2 . .
C15 C14 H14A 110.2 . .
N3 C14 H14B 110.2 . .
C15 C14 H14B 110.2 . .
H14A C14 H14B 108.5 . .
C14 C15 C16 110.0(4) . .
C14 C15 H15A 109.7 . .
C16 C15 H15A 109.7 . .
C14 C15 H15B 109.7 . .
C16 C15 H15B 109.7 . .
H15A C15 H15B 108.2 . .
C17 C16 C15 106.3(7) . .
C17 C16 H16A 110.5 . .
C15 C16 H16A 110.5 . .
C17 C16 H16B 110.5 . .
C15 C16 H16B 110.5 . .
H16A C16 H16B 108.7 . .
C16 C17 C18 105.5(7) . .
C16 C17 H17A 110.6 . .
C18 C17 H17A 110.6 . .
C16 C17 H17B 110.6 . .
C18 C17 H17B 110.6 . .
H17A C17 H17B 108.8 . .
C17 C18 H18A 109.5 . .
C17 C18 H18B 109.5 . .
H18A C18 H18B 109.5 . .
C17 C18 H18C 109.5 . .
H18A C18 H18C 109.5 . .
H18B C18 H18C 109.5 . .
C15' C14' N3 108.2(11) . .
C15' C14' H14C 110.1 . .
N3 C14' H14C 110.1 . .
C15' C14' H14D 110.1 . .
N3 C14' H14D 110.1 . .
H14C C14' H14D 108.4 . .
C14' C15' C16' 105.1(12) . .
C14' C15' H15C 110.7 . .
C16' C15' H15C 110.7 . .
C14' C15' H15D 110.7 . .
C16' C15' H15D 110.7 . .
H15C C15' H15D 108.8 . .
C17' C16' C15' 101.9(9) . .
C17' C16' H16C 111.4 . .
C15' C16' H16C 111.4 . .
C17' C16' H16D 111.4 . .
C15' C16' H16D 111.4 . .
H16C C16' H16D 109.2 . .
C16' C17' C18' 106.0(11) . .
C16' C17' H17C 110.5 . .
C18' C17' H17C 110.5 . .
C16' C17' H17D 110.5 . .
C18' C17' H17D 110.5 . .
H17C C17' H17D 108.7 . .
C17' C18' H18D 109.5 . .
C17' C18' H18E 109.5 . .
H18D C18' H18E 109.5 . .
C17' C18' H18F 109.5 . .
H18D C18' H18F 109.5 . .
H18E C18' H18F 109.5 . .
C23 C19 C20 116.7(3) . .
C23 C19 C11 121.9(2) . .
C20 C19 C11 121.4(2) . .
C21 C20 C19 119.8(3) . .
C21 C20 H20 120.1 . .
C19 C20 H20 120.1 . .
N4 C21 C20 124.1(2) . .
N4 C21 H21 118.0 . .
C20 C21 H21 118.0 . .
N4 C22 C23 124.8(3) . .
N4 C22 H22 117.6 . .
C23 C22 H22 117.6 . .
C22 C23 C19 118.9(2) . .
C22 C23 H23 120.6 . .
C19 C23 H23 120.6 . .

loop_
_geom_bond_atom_site_label_1
_geom_bond_atom_site_label_2
_geom_bond_distance
_geom_bond_site_symmetry_2
Ni1 S1 2.1723(6) .
Ni1 S1 2.1723(6) 2_665
Ni1 S2 2.1748(6) 2_665
Ni1 S2 2.1748(6) .
S1 C1 1.738(3) .
S2 C2 1.746(2) .
O1 H1 0.92(4) .
O1 H2 0.81(4) .
N1 C2 1.306(3) .
N1 C4 1.382(3) .
N2 C1 1.322(3) .
N2 C3 1.366(4) .
N4 C22 1.340(4) .
N4 C21 1.344(4) .
C1 C2 1.448(3) .
C3 C8 1.412(4) .
C3 C4 1.419(3) .
C4 C5 1.393(4) .
C5 C6 1.373(4) .
C5 H5 0.9500 .
C6 C7 1.403(4) .
C6 H6 0.9500 .
C7 C8 1.360(4) .
C7 H7 0.9500 .
C8 H8 0.9500 .
C9 N3 1.351(4) .
C9 C10 1.351(4) .
C9 H9 0.9500 .
C10 C11 1.409(4) .
C10 H10 0.9500 .
C11 C12 1.401(3) .
C11 C19 1.469(4) .
C12 C13 1.355(4) .
C12 H12 0.9500 .
C13 N3 1.355(4) .
C13 H13 0.9500 .
N3 C14 1.502(5) .
N3 C14' 1.550(12) .
C14 C15 1.519(6) .
C14 H14A 0.9900 .
C14 H14B 0.9900 .
C15 C16 1.609(10) .
C15 H15A 0.9900 .
C15 H15B 0.9900 .
C16 C17 1.428(10) .
C16 H16A 0.9900 .
C16 H16B 0.9900 .
C17 C18 1.635(12) .
C17 H17A 0.9900 .
C17 H17B 0.9900 .
C18 H18A 0.9800 .
C18 H18B 0.9800 .
C18 H18C 0.9800 .
C14' C15' 1.443(15) .
C14' H14C 0.9900 .
C14' H14D 0.9900 .
C15' C16' 1.649(16) .
C15' H15C 0.9900 .
C15' H15D 0.9900 .
C16' C17' 1.515(9) .
C16' H16C 0.9900 .
C16' H16D 0.9900 .
C17' C18' 1.610(16) .
C17' H17C 0.9900 .
C17' H17D 0.9900 .
C18' H18D 0.9800 .
C18' H18E 0.9800 .
C18' H18F 0.9800 .
C19 C23 1.398(4) .
C19 C20 1.400(3) .
C20 C21 1.367(4) .
C20 H20 0.9500 .
C21 H21 0.9500 .
C22 C23 1.374(4) .
C22 H22 0.9500 .
C23 H23 0.9500 .

loop_
_geom_hbond_atom_site_label_D
_geom_hbond_atom_site_label_H
_geom_hbond_atom_site_label_A
_geom_hbond_distance_DH
_geom_hbond_distance_HA
_geom_hbond_distance_DA
_geom_hbond_angle_DHA
_geom_hbond_site_symmetry_A
O1 H1 N2 0.92(4) 2.05(4) 2.931(3) 162(3) .
O1 H2 N1 0.81(4) 2.14(4) 2.905(3) 157(3) 1_455
